data_4087231
loop_
_publ_author_name
'Esteruelas, Miguel A.'
'O\~nate, Enrique'
'Palacios, Adri\'an U.'

_publ_section_title
;
 Selective Synthesis and Photophysical Properties of Phosphorescent
 Heteroleptic Iridium(III) Complexes with Two Different Bidentate Groups
 and Two Different Monodentate Ligands
;
_journal_name_full Organometallics
_journal_paper_doi 10.1021/acs.organomet.7b00108
_journal_year 2017
_chemical_formula_sum 'C24 H31 Cl2 Ir N P'
_chemical_formula_weight 627.57
_chemical_name_systematic
; 
 ? 
;
_space_group_IT_number 14
_symmetry_cell_setting monoclinic
_symmetry_space_group_name_Hall '-P 2ybc'
_symmetry_space_group_name_H-M 'P 1 21/c 1'
_atom_sites_solution_hydrogens geom
_atom_sites_solution_primary direct
_atom_sites_solution_secondary difmap
_audit_creation_method SHELXL-97
_cell_angle_alpha 90.00
_cell_angle_beta 108.7260(10)
_cell_angle_gamma 90.00
_cell_formula_units_Z 4
_cell_length_a 18.0378(9)
_cell_length_b 9.5865(5)
_cell_length_c 14.4984(7)
_cell_measurement_reflns_used 9975
_cell_measurement_temperature 100(2)
_cell_measurement_theta_max 28
_cell_measurement_theta_min 2
_cell_volume 2374.3(2)
_computing_cell_refinement 'SAINT+ v. 7.56a (Bruker AXS, 2008)'
_computing_data_collection 'apex2 v. 7.0 (Bruker AXS, 2009)'
_computing_data_reduction 'SAINT+ v. 7.56a (Bruker AXS, 2008)'
_computing_molecular_graphics 'XP, SHELXTL v. 6.14 (Bruker, 2000)'
_computing_publication_material 'XCIF, SHELXTL v. 6.14 (Bruker, 2000)'
_computing_structure_refinement 'SHELXL-97 (Sheldrick, 1997)'
_computing_structure_solution 'SHELXS-97 (Sheldrick, 1990)'
_diffrn_ambient_temperature 100(2)
_diffrn_detector_area_resol_mean 8.33
_diffrn_measured_fraction_theta_full 0.996
_diffrn_measured_fraction_theta_max 0.940
_diffrn_measurement_device_type 'Bruker APEX DUO system'
_diffrn_measurement_method '\w rotations with narrow frames'
_diffrn_radiation_monochromator graphite
_diffrn_radiation_source 'normal-focus sealed tube'
_diffrn_radiation_type MoK\a
_diffrn_radiation_wavelength 0.71073
_diffrn_reflns_av_R_equivalents 0.0345
_diffrn_reflns_av_sigmaI/netI 0.0282
_diffrn_reflns_limit_h_max 23
_diffrn_reflns_limit_h_min -23
_diffrn_reflns_limit_k_max 12
_diffrn_reflns_limit_k_min -12
_diffrn_reflns_limit_l_max 18
_diffrn_reflns_limit_l_min -18
_diffrn_reflns_number 28083
_diffrn_reflns_theta_full 27.50
_diffrn_reflns_theta_max 28.62
_diffrn_reflns_theta_min 2.38
_diffrn_standards_decay_% 0
_exptl_absorpt_coefficient_mu 5.927
_exptl_absorpt_correction_T_max 0.862
_exptl_absorpt_correction_T_min 0.670
_exptl_absorpt_correction_type multi-scan
_exptl_absorpt_process_details
;
Absorption correction performed with SADABS program. This is based on the
method of Blessing: Blessing, R. H., Acta Crystallogr., Sect. A 1995, 51, 33.

SADABS: Area-Detector Absorption Correction. Bruker-AXS 
within SAINT+ package, v. 6.1 (2000).
;
_exptl_crystal_colour orange
_exptl_crystal_density_diffrn 1.756
_exptl_crystal_density_method 'not measured'
_exptl_crystal_description 'irregular block'
_exptl_crystal_F_000 1232
_exptl_crystal_size_max 0.19
_exptl_crystal_size_mid 0.17
_exptl_crystal_size_min 0.13
_refine_diff_density_max 1.444
_refine_diff_density_min -0.856
_refine_diff_density_rms 0.117
_refine_ls_extinction_method none
_refine_ls_goodness_of_fit_ref 1.034
_refine_ls_hydrogen_treatment mixed
_refine_ls_matrix_type full
_refine_ls_number_parameters 268
_refine_ls_number_reflns 5718
_refine_ls_number_restraints 0
_refine_ls_restrained_S_all 1.034
_refine_ls_R_factor_all 0.0304
_refine_ls_R_factor_gt 0.0234
_refine_ls_shift/su_max 0.003
_refine_ls_shift/su_mean 0.000
_refine_ls_structure_factor_coef Fsqd
_refine_ls_weighting_details 'calc w=1/[\s^2^(Fo^2^)+(0.0212P)^2^+2.4097P] where P=(Fo^2^+2Fc^2^)/3'
_refine_ls_weighting_scheme calc
_refine_ls_wR_factor_gt 0.0474
_refine_ls_wR_factor_ref 0.0506
_reflns_number_gt 5026
_reflns_number_total 5718
_reflns_threshold_expression >2sigma(I)
_cod_data_source_file om7b00108_si_002.cif
_cod_data_source_block 10-enrique282
_cod_original_sg_symbol_H-M P21/c
_cod_database_code 4087231

loop_
_symmetry_equiv_pos_as_xyz
'x, y, z'
'-x, y+1/2, -z+1/2'
'-x, -y, -z'
'x, -y-1/2, z-1/2'

loop_
_atom_site_label
_atom_site_type_symbol
_atom_site_fract_x
_atom_site_fract_y
_atom_site_fract_z
_atom_site_U_iso_or_equiv
_atom_site_adp_type
_atom_site_occupancy
_atom_site_symmetry_multiplicity
_atom_site_calc_flag
_atom_site_refinement_flags
Ir Ir 0.736242(6) -0.134247(12) 0.149579(8) 0.01553(4) Uani 1 1 d .
Cl1 Cl 0.63341(4) -0.30225(8) 0.11370(5) 0.02030(15) Uani 1 1 d .
Cl2 Cl 0.82286(5) -0.32032(8) 0.15829(6) 0.02453(16) Uani 1 1 d .
P1 P 0.83888(5) 0.02012(9) 0.19894(6) 0.01995(17) Uani 1 1 d .
N1 N 0.64918(14) 0.0031(3) 0.14685(19) 0.0189(5) Uani 1 1 d .
C1 C 0.70768(18) -0.0685(3) 0.0133(2) 0.0190(6) Uani 1 1 d .
C2 C 0.74038(19) -0.1177(3) -0.0561(2) 0.0236(7) Uani 1 1 d .
H2 H 0.7805 -0.1863 -0.0387 0.028 Uiso 1 1 calc R
C3 C 0.7137(2) -0.0656(4) -0.1503(2) 0.0267(7) Uani 1 1 d .
H3 H 0.7367 -0.0974 -0.1970 0.032 Uiso 1 1 calc R
C4 C 0.6542(2) 0.0320(4) -0.1773(2) 0.0289(8) Uani 1 1 d .
H4 H 0.6366 0.0669 -0.2420 0.035 Uiso 1 1 calc R
C5 C 0.6204(2) 0.0787(3) -0.1101(2) 0.0266(7) Uani 1 1 d .
H5 H 0.5792 0.1451 -0.1289 0.032 Uiso 1 1 calc R
C6 C 0.64650(18) 0.0288(3) -0.0144(2) 0.0209(6) Uani 1 1 d .
C7 C 0.61255(18) 0.0636(3) 0.0613(2) 0.0220(7) Uani 1 1 d .
C8 C 0.54617(19) 0.1480(3) 0.0488(3) 0.0262(7) Uani 1 1 d .
H8 H 0.5216 0.1923 -0.0119 0.031 Uiso 1 1 calc R
C9 C 0.51742(19) 0.1658(3) 0.1238(3) 0.0294(8) Uani 1 1 d .
H9 H 0.4730 0.2235 0.1156 0.035 Uiso 1 1 calc R
C10 C 0.55339(19) 0.0986(3) 0.2144(3) 0.0251(7) Uani 1 1 d .
C11 C 0.5243(2) 0.1075(4) 0.2941(3) 0.0321(8) Uani 1 1 d .
H11 H 0.4791 0.1616 0.2888 0.039 Uiso 1 1 calc R
C12 C 0.5614(2) 0.0383(4) 0.3784(3) 0.0343(9) Uani 1 1 d .
H12 H 0.5414 0.0446 0.4315 0.041 Uiso 1 1 calc R
C13 C 0.6282(2) -0.0419(4) 0.3882(3) 0.0300(8) Uani 1 1 d .
H13 H 0.6537 -0.0885 0.4478 0.036 Uiso 1 1 calc R
C14 C 0.65716(19) -0.0534(3) 0.3119(2) 0.0252(7) Uani 1 1 d .
H14 H 0.7022 -0.1089 0.3186 0.030 Uiso 1 1 calc R
C15 C 0.62056(18) 0.0163(3) 0.2238(2) 0.0206(6) Uani 1 1 d .
C16 C 0.8226(2) 0.2001(4) 0.2345(3) 0.0307(8) Uani 1 1 d .
H16 H 0.8739 0.2491 0.2480 0.037 Uiso 1 1 calc R
C17 C 0.7642(2) 0.2819(4) 0.1515(3) 0.0384(9) Uani 1 1 d .
H17A H 0.7106 0.2559 0.1473 0.058 Uiso 1 1 calc R
H17B H 0.7730 0.2599 0.0899 0.058 Uiso 1 1 calc R
H17C H 0.7716 0.3822 0.1645 0.058 Uiso 1 1 calc R
C18 C 0.8012(2) 0.2125(4) 0.3278(3) 0.0382(9) Uani 1 1 d .
H18A H 0.7949 0.3111 0.3415 0.057 Uiso 1 1 calc R
H18B H 0.8429 0.1715 0.3821 0.057 Uiso 1 1 calc R
H18C H 0.7520 0.1629 0.3198 0.057 Uiso 1 1 calc R
C19 C 0.8877(2) 0.0508(4) 0.1047(3) 0.0306(8) Uani 1 1 d .
H19 H 0.8445 0.0575 0.0411 0.037 Uiso 1 1 calc R
C20 C 0.9357(2) 0.1855(4) 0.1132(3) 0.0439(10) Uani 1 1 d .
H20A H 0.9804 0.1831 0.1734 0.066 Uiso 1 1 calc R
H20B H 0.9026 0.2661 0.1146 0.066 Uiso 1 1 calc R
H20C H 0.9546 0.1932 0.0572 0.066 Uiso 1 1 calc R
C21 C 0.9380(2) -0.0729(4) 0.0945(3) 0.0387(9) Uani 1 1 d .
H21A H 0.9514 -0.0629 0.0345 0.058 Uiso 1 1 calc R
H21B H 0.9088 -0.1597 0.0920 0.058 Uiso 1 1 calc R
H21C H 0.9861 -0.0753 0.1506 0.058 Uiso 1 1 calc R
C22 C 0.91511(18) -0.0552(4) 0.3054(2) 0.0252(7) Uani 1 1 d .
H22 H 0.9389 -0.1336 0.2790 0.030 Uiso 1 1 calc R
C23 C 0.9829(2) 0.0423(4) 0.3564(3) 0.0343(8) Uani 1 1 d .
H23A H 0.9630 0.1224 0.3833 0.051 Uiso 1 1 calc R
H23B H 1.0077 0.0752 0.3093 0.051 Uiso 1 1 calc R
H23C H 1.0215 -0.0080 0.4091 0.051 Uiso 1 1 calc R
C24 C 0.8798(2) -0.1225(4) 0.3781(2) 0.0297(8) Uani 1 1 d .
H24A H 0.9216 -0.1662 0.4310 0.045 Uiso 1 1 calc R
H24B H 0.8415 -0.1934 0.3446 0.045 Uiso 1 1 calc R
H24C H 0.8540 -0.0507 0.4050 0.045 Uiso 1 1 calc R

loop_
_atom_site_aniso_label
_atom_site_aniso_U_11
_atom_site_aniso_U_22
_atom_site_aniso_U_33
_atom_site_aniso_U_23
_atom_site_aniso_U_13
_atom_site_aniso_U_12
Ir 0.01302(6) 0.01723(6) 0.01753(6) 0.00017(5) 0.00657(4) 0.00039(4)
Cl1 0.0174(4) 0.0232(4) 0.0214(3) 0.0001(3) 0.0079(3) -0.0037(3)
Cl2 0.0201(4) 0.0193(4) 0.0373(4) 0.0003(3) 0.0135(3) 0.0029(3)
P1 0.0166(4) 0.0192(4) 0.0238(4) -0.0010(3) 0.0061(3) -0.0010(3)
N1 0.0129(12) 0.0182(13) 0.0271(13) -0.0021(11) 0.0085(11) -0.0003(10)
C1 0.0209(15) 0.0193(16) 0.0180(14) 0.0020(12) 0.0079(12) -0.0028(12)
C2 0.0247(17) 0.0228(17) 0.0252(16) -0.0030(13) 0.0110(14) -0.0042(13)
C3 0.0303(18) 0.0299(19) 0.0230(16) -0.0049(14) 0.0127(14) -0.0099(15)
C4 0.0317(19) 0.0312(19) 0.0219(16) 0.0028(14) 0.0057(14) -0.0113(15)
C5 0.0256(17) 0.0201(16) 0.0295(17) 0.0057(14) 0.0023(14) -0.0033(14)
C6 0.0175(15) 0.0216(16) 0.0220(15) 0.0016(13) 0.0042(12) -0.0029(13)
C7 0.0166(15) 0.0189(16) 0.0294(17) -0.0008(13) 0.0061(13) -0.0044(12)
C8 0.0194(16) 0.0214(17) 0.0345(18) 0.0029(14) 0.0041(14) 0.0033(13)
C9 0.0173(16) 0.0209(17) 0.049(2) -0.0045(15) 0.0097(16) 0.0022(13)
C10 0.0188(16) 0.0196(16) 0.0399(19) -0.0091(14) 0.0136(14) -0.0022(13)
C11 0.0269(18) 0.0282(19) 0.049(2) -0.0152(17) 0.0237(17) -0.0086(15)
C12 0.042(2) 0.0299(19) 0.045(2) -0.0164(17) 0.0334(19) -0.0118(17)
C13 0.040(2) 0.0258(18) 0.0309(18) -0.0027(15) 0.0211(16) -0.0067(15)
C14 0.0249(17) 0.0241(18) 0.0304(17) -0.0025(14) 0.0145(14) -0.0006(14)
C15 0.0176(15) 0.0210(16) 0.0268(16) -0.0045(13) 0.0122(13) -0.0036(12)
C16 0.0272(18) 0.0193(17) 0.043(2) -0.0076(15) 0.0077(16) -0.0007(14)
C17 0.036(2) 0.0192(18) 0.052(2) -0.0004(17) 0.0018(18) 0.0026(15)
C18 0.033(2) 0.033(2) 0.049(2) -0.0140(18) 0.0131(18) -0.0008(17)
C19 0.0293(19) 0.031(2) 0.0332(19) 0.0008(15) 0.0123(15) -0.0116(15)
C20 0.044(2) 0.042(2) 0.050(2) -0.001(2) 0.022(2) -0.0197(19)
C21 0.038(2) 0.039(2) 0.051(2) -0.0038(19) 0.0306(19) -0.0059(18)
C22 0.0176(16) 0.0273(18) 0.0286(17) -0.0009(14) 0.0045(13) 0.0023(13)
C23 0.0229(18) 0.037(2) 0.038(2) -0.0045(17) 0.0027(16) -0.0047(16)
C24 0.0270(18) 0.034(2) 0.0257(17) 0.0025(15) 0.0047(14) -0.0012(15)

loop_
_atom_type_symbol
_atom_type_description
_atom_type_scat_dispersion_real
_atom_type_scat_dispersion_imag
_atom_type_scat_source
C C 0.0033 0.0016 'International Tables Vol C Tables 4.2.6.8 and 6.1.1.4'
H H 0.0000 0.0000 'International Tables Vol C Tables 4.2.6.8 and 6.1.1.4'
N N 0.0061 0.0033 'International Tables Vol C Tables 4.2.6.8 and 6.1.1.4'
P P 0.1023 0.0942 'International Tables Vol C Tables 4.2.6.8 and 6.1.1.4'
Cl Cl 0.1484 0.1585 'International Tables Vol C Tables 4.2.6.8 and 6.1.1.4'
Ir Ir -1.4442 7.9887 'International Tables Vol C Tables 4.2.6.8 and 6.1.1.4'

loop_
_geom_angle_atom_site_label_1
_geom_angle_atom_site_label_2
_geom_angle_atom_site_label_3
_geom_angle
C1 Ir N1 79.81(12)
C1 Ir P1 91.80(9)
N1 Ir P1 97.40(7)
C1 Ir Cl2 104.54(9)
N1 Ir Cl2 170.49(7)
P1 Ir Cl2 90.97(3)
C1 Ir Cl1 93.57(9)
N1 Ir Cl1 83.77(7)
P1 Ir Cl1 174.63(3)
Cl2 Ir Cl1 87.49(3)
C16 P1 C22 105.85(16)
C16 P1 C19 102.18(16)
C22 P1 C19 105.78(16)
C16 P1 Ir 120.20(12)
C22 P1 Ir 108.46(11)
C19 P1 Ir 113.27(11)
C7 N1 C15 120.7(3)
C7 N1 Ir 116.5(2)
C15 N1 Ir 122.0(2)
C2 C1 C6 119.5(3)
C2 C1 Ir 125.1(2)
C6 C1 Ir 115.2(2)
C3 C2 C1 119.5(3)
C3 C2 H2 120.2
C1 C2 H2 120.2
C4 C3 C2 120.9(3)
C4 C3 H3 119.5
C2 C3 H3 119.5
C5 C4 C3 119.9(3)
C5 C4 H4 120.0
C3 C4 H4 120.0
C4 C5 C6 120.4(3)
C4 C5 H5 119.8
C6 C5 H5 119.8
C5 C6 C1 119.6(3)
C5 C6 C7 125.5(3)
C1 C6 C7 114.8(3)
N1 C7 C8 121.0(3)
N1 C7 C6 113.4(3)
C8 C7 C6 125.5(3)
C9 C8 C7 119.9(3)
C9 C8 H8 120.1
C7 C8 H8 120.1
C8 C9 C10 120.4(3)
C8 C9 H9 119.8
C10 C9 H9 119.8
C15 C10 C11 118.9(3)
C15 C10 C9 117.8(3)
C11 C10 C9 123.3(3)
C12 C11 C10 120.0(3)
C12 C11 H11 120.0
C10 C11 H11 120.0
C11 C12 C13 121.2(3)
C11 C12 H12 119.4
C13 C12 H12 119.4
C14 C13 C12 120.1(3)
C14 C13 H13 120.0
C12 C13 H13 120.0
C13 C14 C15 120.4(3)
C13 C14 H14 119.8
C15 C14 H14 119.8
N1 C15 C14 120.2(3)
N1 C15 C10 120.3(3)
C14 C15 C10 119.5(3)
C18 C16 C17 110.5(3)
C18 C16 P1 115.3(3)
C17 C16 P1 112.8(2)
C18 C16 H16 105.8
C17 C16 H16 105.8
P1 C16 H16 105.8
C16 C17 H17A 109.5
C16 C17 H17B 109.5
H17A C17 H17B 109.5
C16 C17 H17C 109.5
H17A C17 H17C 109.5
H17B C17 H17C 109.5
C16 C18 H18A 109.5
C16 C18 H18B 109.5
H18A C18 H18B 109.5
C16 C18 H18C 109.5
H18A C18 H18C 109.5
H18B C18 H18C 109.5
C21 C19 C20 108.9(3)
C21 C19 P1 112.4(2)
C20 C19 P1 117.3(3)
C21 C19 H19 105.8
C20 C19 H19 105.8
P1 C19 H19 105.8
C19 C20 H20A 109.5
C19 C20 H20B 109.5
H20A C20 H20B 109.5
C19 C20 H20C 109.5
H20A C20 H20C 109.5
H20B C20 H20C 109.5
C19 C21 H21A 109.5
C19 C21 H21B 109.5
H21A C21 H21B 109.5
C19 C21 H21C 109.5
H21A C21 H21C 109.5
H21B C21 H21C 109.5
C23 C22 C24 111.6(3)
C23 C22 P1 115.4(2)
C24 C22 P1 112.0(2)
C23 C22 H22 105.6
C24 C22 H22 105.6
P1 C22 H22 105.6
C22 C23 H23A 109.5
C22 C23 H23B 109.5
H23A C23 H23B 109.5
C22 C23 H23C 109.5
H23A C23 H23C 109.5
H23B C23 H23C 109.5
C22 C24 H24A 109.5
C22 C24 H24B 109.5
H24A C24 H24B 109.5
C22 C24 H24C 109.5
H24A C24 H24C 109.5
H24B C24 H24C 109.5

loop_
_geom_bond_atom_site_label_1
_geom_bond_atom_site_label_2
_geom_bond_distance
Ir C1 1.978(3)
Ir N1 2.040(2)
Ir P1 2.2976(8)
Ir Cl2 2.3478(8)
Ir Cl1 2.3844(7)
P1 C16 1.851(3)
P1 C22 1.853(3)
P1 C19 1.871(3)
N1 C7 1.337(4)
N1 C15 1.378(4)
C1 C2 1.401(4)
C1 C6 1.402(4)
C2 C3 1.388(4)
C2 H2 0.9500
C3 C4 1.382(5)
C3 H3 0.9500
C4 C5 1.380(5)
C4 H4 0.9500
C5 C6 1.398(4)
C5 H5 0.9500
C6 C7 1.456(4)
C7 C8 1.408(4)
C8 C9 1.357(5)
C8 H8 0.9500
C9 C10 1.419(5)
C9 H9 0.9500
C10 C15 1.415(4)
C10 C11 1.418(5)
C11 C12 1.362(5)
C11 H11 0.9500
C12 C13 1.399(5)
C12 H12 0.9500
C13 C14 1.371(4)
C13 H13 0.9500
C14 C15 1.404(5)
C14 H14 0.9500
C16 C18 1.526(5)
C16 C17 1.536(5)
C16 H16 1.0000
C17 H17A 0.9800
C17 H17B 0.9800
C17 H17C 0.9800
C18 H18A 0.9800
C18 H18B 0.9800
C18 H18C 0.9800
C19 C21 1.529(5)
C19 C20 1.537(5)
C19 H19 1.0000
C20 H20A 0.9800
C20 H20B 0.9800
C20 H20C 0.9800
C21 H21A 0.9800
C21 H21B 0.9800
C21 H21C 0.9800
C22 C23 1.529(4)
C22 C24 1.537(5)
C22 H22 1.0000
C23 H23A 0.9800
C23 H23B 0.9800
C23 H23C 0.9800
C24 H24A 0.9800
C24 H24B 0.9800
C24 H24C 0.9800
